data_7234898
loop_
_publ_author_name
'Ling Chen'
'Shao-Yun Yin'
'Mei Pan'
'Kai Wu'
'Hai-Ping Wang'
'Ya-Nan Fan'
'Cheng-Yong Su'

_publ_section_title
;
 A naked eye colorimetric sensor for alcohol vapor discrimination and
 amplified spontaneous emission (ASE) from a highly fluorescent
 excited-state intramolecular proton transfer (ESIPT) molecule
;
_journal_name_full 'Journal of Materials Chemistry C'
_journal_page_first 6962
_journal_page_last 6966
_journal_paper_doi 10.1039/C6TC01308B
_journal_volume 4
_journal_year 2016
_chemical_formula_moiety 'C29 H17 F3 N2 O5, C H4 O'
_chemical_formula_sum 'C30 H22 F3 N2 O6'
_chemical_formula_weight 563.49
_space_group_crystal_system triclinic
_space_group_IT_number 2
_space_group_name_Hall '-P 1'
_space_group_name_H-M_alt 'P -1'
_atom_sites_solution_hydrogens geom
_atom_sites_solution_primary direct
_cell_angle_alpha 70.466(4)
_cell_angle_beta 70.427(4)
_cell_angle_gamma 75.767(4)
_cell_formula_units_Z 2
_cell_length_a 9.4844(5)
_cell_length_b 11.9760(6)
_cell_length_c 12.6807(6)
_cell_measurement_reflns_used 3753
_cell_measurement_temperature 293(2)
_cell_measurement_theta_max 28.6840
_cell_measurement_theta_min 3.4400
_cell_volume 1264.39(12)
_computing_molecular_graphics 'Olex2 (Dolomanov et al., 2009)'
_computing_publication_material 'Olex2 (Dolomanov et al., 2009)'
_computing_structure_refinement 'ShelXL (Sheldrick, 2008)'
_computing_structure_solution 'XS (Sheldrick, 2008)'
_diffrn_ambient_temperature 293(2)
_diffrn_measured_fraction_theta_full 0.983
_diffrn_measured_fraction_theta_max 0.794
_diffrn_measurement_device_type 'multiwire proportional'
_diffrn_measurement_method 'phi and omega scans'
_diffrn_radiation_monochromator graphite
_diffrn_radiation_type MoK\a
_diffrn_radiation_wavelength 0.71073
_diffrn_reflns_av_R_equivalents 0.0355
_diffrn_reflns_av_unetI/netI 0.0596
_diffrn_reflns_Laue_measured_fraction_full 0.983
_diffrn_reflns_Laue_measured_fraction_max 0.794
_diffrn_reflns_limit_h_max 11
_diffrn_reflns_limit_h_min -11
_diffrn_reflns_limit_k_max 13
_diffrn_reflns_limit_k_min -14
_diffrn_reflns_limit_l_max 15
_diffrn_reflns_limit_l_min -14
_diffrn_reflns_number 9460
_diffrn_reflns_point_group_measured_fraction_full 0.983
_diffrn_reflns_point_group_measured_fraction_max 0.794
_diffrn_reflns_theta_full 26.000
_diffrn_reflns_theta_max 29.126
_diffrn_reflns_theta_min 3.275
_exptl_absorpt_coefficient_mu 0.118
_exptl_absorpt_correction_type none
_exptl_crystal_density_diffrn 1.480
_exptl_crystal_description needle-like
_exptl_crystal_F_000 582
_refine_diff_density_max 0.272
_refine_diff_density_min -0.274
_refine_diff_density_rms 0.052
_refine_ls_extinction_coef .
_refine_ls_extinction_method none
_refine_ls_goodness_of_fit_ref 1.001
_refine_ls_hydrogen_treatment constr
_refine_ls_matrix_type full
_refine_ls_number_parameters 375
_refine_ls_number_reflns 5395
_refine_ls_number_restraints 0
_refine_ls_restrained_S_all 1.001
_refine_ls_R_factor_all 0.0824
_refine_ls_R_factor_gt 0.0492
_refine_ls_shift/su_max 0.001
_refine_ls_shift/su_mean 0.000
_refine_ls_structure_factor_coef Fsqd
_refine_ls_weighting_details
;
 w=1/[\s^2^(Fo^2^)+(0.0565P)^2^]
 where P=(Fo^2^+2Fc^2^)/3
;
_refine_ls_weighting_scheme calc
_refine_ls_wR_factor_gt 0.1055
_refine_ls_wR_factor_ref 0.1212
_reflns_Friedel_coverage 0.000
_reflns_Friedel_fraction_full .
_reflns_Friedel_fraction_max .
_reflns_number_gt 3682
_reflns_number_total 5395
_reflns_threshold_expression 'I > 2\s(I)'
_cod_data_source_file J-Mater-Chem-C-2016-4-6962.cif
_cod_data_source_block 2
_cod_database_code 7234898
_shelx_space_group_comment
;
The symmetry employed for this shelxl refinement is uniquely defined
by the following loop, which should always be used as a source of
symmetry information in preference to the above space-group names.
They are only intended as comments.
;
_olex2_refinement_description
;
1. Fixed Uiso
 At 1.2 times of:
  All C(H) groups
 At 1.5 times of:
  All C(H,H,H) groups, All O(H) groups
2.a Aromatic/amide H refined with riding coordinates:
 C25(H25), C23(H23), C27(H27), C5(H5A), C15(H15), C21(H21), C12(H12), C1(H1A),
 C2(H2A), C11(H11), C14(H14), C17(H17), C18(H18), C20(H20)
2.b Idealised Me refined as rotating group:
 C30(H30A,H30B,H30C)
2.c Idealised tetrahedral OH refined as rotating group:
 O5(H5), O2(H2), O1(H1), O6(H6)
;

loop_
_space_group_symop_operation_xyz
'x, y, z'
'-x, -y, -z'

loop_
_atom_site_label
_atom_site_type_symbol
_atom_site_fract_x
_atom_site_fract_y
_atom_site_fract_z
_atom_site_U_iso_or_equiv
_atom_site_adp_type
_atom_site_occupancy
_atom_site_site_symmetry_order
_atom_site_calc_flag
_atom_site_refinement_flags_posn
_atom_site_refinement_flags_adp
_atom_site_refinement_flags_occupancy
_atom_site_disorder_assembly
_atom_site_disorder_group
O5 O 0.63511(15) 0.41820(13) 0.38540(10) 0.0287(3) Uani 1 1 d . . . . .
H5 H 0.7209 0.4337 0.3496 0.043 Uiso 1 1 calc GR . . . .
O3 O 0.09720(15) 0.39157(13) 0.44511(11) 0.0305(3) Uani 1 1 d . . . . .
F1 F 0.34426(16) -0.13540(11) 0.58978(10) 0.0446(4) Uani 1 1 d . . . . .
O2 O -0.03487(15) 0.30085(14) 0.62457(11) 0.0335(4) Uani 1 1 d . . . . .
H2 H -0.1028 0.3167 0.5930 0.050 Uiso 1 1 calc GR . . . .
F2 F 0.18343(16) 0.09011(11) 1.51240(9) 0.0426(3) Uani 1 1 d . . . . .
O1 O 0.06501(16) -0.14852(13) 1.04619(11) 0.0309(3) Uani 1 1 d . . . . .
H1 H 0.1057 -0.1118 1.0692 0.046 Uiso 1 1 calc GR . . . .
O4 O 0.74201(16) 0.32590(14) 0.53031(12) 0.0376(4) Uani 1 1 d . . . . .
N8 N 0.25101(17) -0.00948(13) 1.03172(12) 0.0214(4) Uani 1 1 d . . . . .
N10 N 0.33374(17) 0.12159(14) 0.86286(12) 0.0204(3) Uani 1 1 d . . . . .
C25 C 0.3598(2) 0.34117(17) 0.52128(15) 0.0211(4) Uani 1 1 d . . . . .
H25 H 0.3654 0.3898 0.4459 0.025 Uiso 1 1 calc R . . . .
C10 C 0.2737(2) 0.08103(17) 1.17352(15) 0.0222(4) Uani 1 1 d . . . . .
C26 C 0.2238(2) 0.30199(16) 0.59327(15) 0.0205(4) Uani 1 1 d . . . . .
C23 C 0.4794(2) 0.23148(17) 0.67350(15) 0.0226(4) Uani 1 1 d . . . . .
H23 H 0.5656 0.2055 0.6998 0.027 Uiso 1 1 calc R . . . .
C4 C 0.2402(2) -0.05984(17) 0.86311(15) 0.0221(4) Uani 1 1 d . . . . .
C27 C 0.2149(2) 0.22974(17) 0.70617(15) 0.0216(4) Uani 1 1 d . . . . .
H27 H 0.1235 0.2054 0.7551 0.026 Uiso 1 1 calc R . . . .
C24 C 0.4868(2) 0.30748(17) 0.56237(15) 0.0209(4) Uani 1 1 d . . . . .
C22 C 0.3431(2) 0.19444(16) 0.74511(14) 0.0196(4) Uani 1 1 d . . . . .
F3 F 0.55104(18) 0.60098(12) 0.83024(12) 0.0602(4) Uani 1 1 d . . . . .
C7 C 0.2753(2) 0.01588(17) 0.91799(15) 0.0206(4) Uani 1 1 d . . . . .
C8 C 0.2943(2) 0.08124(17) 1.05295(15) 0.0214(4) Uani 1 1 d . . . . .
C9 C 0.3465(2) 0.16382(17) 0.94937(14) 0.0208(4) Uani 1 1 d . . . . .
C28 C 0.0905(2) 0.33673(17) 0.54594(15) 0.0230(4) Uani 1 1 d . . . . .
C3 C 0.1317(2) -0.13745(17) 0.93118(16) 0.0241(4) Uani 1 1 d . . . . .
C29 C 0.6336(2) 0.35037(18) 0.49187(15) 0.0241(4) Uani 1 1 d . . . . .
C5 C 0.3113(2) -0.06107(18) 0.74723(16) 0.0265(5) Uani 1 1 d . . . . .
H5A H 0.3861 -0.0135 0.7016 0.032 Uiso 1 1 calc R . . . .
C16 C 0.4012(2) 0.27870(17) 0.92001(14) 0.0218(4) Uani 1 1 d . . . . .
C15 C 0.1958(2) -0.00374(18) 1.26653(16) 0.0279(5) Uani 1 1 d . . . . .
H15 H 0.1622 -0.0620 1.2514 0.034 Uiso 1 1 calc R . . . .
C6 C 0.2700(2) -0.13277(19) 0.70153(17) 0.0305(5) Uani 1 1 d . . . . .
C21 C 0.3003(2) 0.38314(18) 0.92395(17) 0.0314(5) Uani 1 1 d . . . . .
H21 H 0.1970 0.3804 0.9464 0.038 Uiso 1 1 calc R . . . .
C12 C 0.2959(2) 0.16825(19) 1.31292(16) 0.0319(5) Uani 1 1 d . . . . .
H12 H 0.3294 0.2260 1.3289 0.038 Uiso 1 1 calc R . . . .
C1 C 0.1563(2) -0.20142(19) 0.76387(18) 0.0338(5) Uani 1 1 d . . . . .
H1A H 0.1260 -0.2453 0.7292 0.041 Uiso 1 1 calc R . . . .
C2 C 0.0887(2) -0.20347(19) 0.87872(17) 0.0306(5) Uani 1 1 d . . . . .
H2A H 0.0124 -0.2501 0.9222 0.037 Uiso 1 1 calc R . . . .
C13 C 0.2168(2) 0.08536(19) 1.40103(16) 0.0298(5) Uani 1 1 d . . . . .
C11 C 0.3255(2) 0.16519(19) 1.19935(16) 0.0296(5) Uani 1 1 d . . . . .
H11 H 0.3811 0.2205 1.1390 0.036 Uiso 1 1 calc R . . . .
C14 C 0.1676(2) -0.00283(19) 1.38037(17) 0.0324(5) Uani 1 1 d . . . . .
H14 H 0.1167 -0.0602 1.4417 0.039 Uiso 1 1 calc R . . . .
C19 C 0.5014(3) 0.49402(19) 0.86096(18) 0.0373(5) Uani 1 1 d . . . . .
C17 C 0.5550(2) 0.2851(2) 0.88562(18) 0.0351(5) Uani 1 1 d . . . . .
H17 H 0.6248 0.2156 0.8829 0.042 Uiso 1 1 calc R . . . .
C18 C 0.6054(3) 0.3934(2) 0.8553(2) 0.0455(6) Uani 1 1 d . . . . .
H18 H 0.7085 0.3976 0.8316 0.055 Uiso 1 1 calc R . . . .
C20 C 0.3496(3) 0.49215(19) 0.89516(18) 0.0371(5) Uani 1 1 d . . . . .
H20 H 0.2809 0.5620 0.8991 0.045 Uiso 1 1 calc R . . . .
O6 O 0.92154(15) 0.45049(15) 0.29389(11) 0.0367(4) Uani 1 1 d . . . . .
H6 H 0.9618 0.4304 0.3468 0.055 Uiso 1 1 calc GR . . . .
C30 C 1.0305(2) 0.4811(2) 0.18655(18) 0.0459(6) Uani 1 1 d . . . . .
H30A H 1.0033 0.4626 0.1285 0.069 Uiso 1 1 calc GR . . . .
H30B H 1.1275 0.4363 0.1934 0.069 Uiso 1 1 calc GR . . . .
H30C H 1.0353 0.5653 0.1643 0.069 Uiso 1 1 calc GR . . . .

loop_
_atom_site_aniso_label
_atom_site_aniso_U_11
_atom_site_aniso_U_22
_atom_site_aniso_U_33
_atom_site_aniso_U_23
_atom_site_aniso_U_13
_atom_site_aniso_U_12
O5 0.0203(7) 0.0376(9) 0.0257(7) -0.0013(6) -0.0032(5) -0.0148(6)
O3 0.0256(8) 0.0409(9) 0.0262(8) -0.0027(6) -0.0114(6) -0.0104(7)
F1 0.0612(9) 0.0423(8) 0.0351(7) -0.0196(6) -0.0085(6) -0.0107(7)
O2 0.0175(8) 0.0518(10) 0.0317(8) -0.0030(6) -0.0100(6) -0.0136(7)
F2 0.0633(9) 0.0422(8) 0.0254(7) -0.0119(5) -0.0081(6) -0.0160(7)
O1 0.0265(8) 0.0350(9) 0.0326(8) -0.0098(6) -0.0011(6) -0.0165(7)
O4 0.0223(8) 0.0547(10) 0.0371(8) 0.0002(7) -0.0128(6) -0.0194(7)
N8 0.0186(9) 0.0224(9) 0.0235(9) -0.0059(6) -0.0049(6) -0.0053(7)
N10 0.0194(8) 0.0225(9) 0.0202(8) -0.0031(6) -0.0058(6) -0.0085(7)
C25 0.0209(10) 0.0229(10) 0.0218(10) -0.0066(7) -0.0066(7) -0.0062(8)
C10 0.0184(10) 0.0244(11) 0.0252(10) -0.0058(8) -0.0090(7) -0.0029(8)
C26 0.0186(10) 0.0228(10) 0.0243(10) -0.0087(7) -0.0074(7) -0.0055(8)
C23 0.0181(10) 0.0260(11) 0.0274(10) -0.0086(8) -0.0086(7) -0.0049(8)
C4 0.0187(10) 0.0210(10) 0.0282(10) -0.0072(7) -0.0084(8) -0.0027(8)
C27 0.0178(10) 0.0248(11) 0.0250(10) -0.0084(8) -0.0036(7) -0.0092(8)
C24 0.0178(10) 0.0229(10) 0.0240(10) -0.0058(7) -0.0054(7) -0.0081(8)
C22 0.0191(10) 0.0210(10) 0.0204(10) -0.0042(7) -0.0065(7) -0.0070(8)
F3 0.0760(11) 0.0352(8) 0.0758(10) -0.0060(7) -0.0199(8) -0.0342(8)
C7 0.0122(9) 0.0233(11) 0.0255(10) -0.0043(7) -0.0055(7) -0.0043(8)
C8 0.0177(10) 0.0221(10) 0.0256(10) -0.0066(7) -0.0065(7) -0.0047(8)
C9 0.0175(10) 0.0224(10) 0.0226(10) -0.0043(7) -0.0060(7) -0.0054(8)
C28 0.0174(10) 0.0276(11) 0.0268(11) -0.0081(8) -0.0066(8) -0.0065(8)
C3 0.0184(10) 0.0254(11) 0.0294(11) -0.0078(8) -0.0069(8) -0.0042(9)
C29 0.0205(11) 0.0277(11) 0.0257(10) -0.0061(8) -0.0067(8) -0.0080(9)
C5 0.0263(11) 0.0250(11) 0.0283(11) -0.0061(8) -0.0073(8) -0.0060(9)
C16 0.0232(11) 0.0243(11) 0.0193(9) -0.0026(7) -0.0077(7) -0.0084(9)
C15 0.0325(12) 0.0265(11) 0.0265(11) -0.0072(8) -0.0061(8) -0.0104(9)
C6 0.0367(13) 0.0287(12) 0.0292(11) -0.0122(8) -0.0112(9) -0.0015(10)
C21 0.0233(11) 0.0283(12) 0.0398(12) -0.0062(9) -0.0062(9) -0.0069(9)
C12 0.0409(13) 0.0316(12) 0.0304(11) -0.0084(9) -0.0118(9) -0.0155(10)
C1 0.0353(13) 0.0302(12) 0.0473(13) -0.0181(9) -0.0195(10) -0.0029(10)
C2 0.0229(11) 0.0279(12) 0.0456(13) -0.0127(9) -0.0101(9) -0.0076(9)
C13 0.0362(12) 0.0309(12) 0.0225(11) -0.0081(8) -0.0080(8) -0.0045(10)
C11 0.0342(12) 0.0314(12) 0.0267(11) -0.0040(8) -0.0090(8) -0.0159(10)
C14 0.0391(13) 0.0285(12) 0.0274(11) -0.0044(8) -0.0042(9) -0.0129(10)
C19 0.0512(16) 0.0258(12) 0.0396(13) -0.0023(9) -0.0137(10) -0.0219(11)
C17 0.0238(12) 0.0282(12) 0.0551(14) -0.0102(10) -0.0122(9) -0.0071(10)
C18 0.0319(13) 0.0406(15) 0.0696(16) -0.0136(12) -0.0135(11) -0.0180(12)
C20 0.0413(14) 0.0215(12) 0.0453(13) -0.0047(9) -0.0136(10) -0.0030(10)
O6 0.0216(8) 0.0599(11) 0.0278(8) -0.0036(7) -0.0065(6) -0.0169(7)
C30 0.0249(13) 0.0683(18) 0.0372(13) -0.0026(11) -0.0053(9) -0.0156(12)

loop_
_atom_type_symbol
_atom_type_description
_atom_type_scat_dispersion_real
_atom_type_scat_dispersion_imag
_atom_type_scat_source
C C 0.0033 0.0016 'International Tables Vol C Tables 4.2.6.8 and 6.1.1.4'
H H 0.0000 0.0000 'International Tables Vol C Tables 4.2.6.8 and 6.1.1.4'
F F 0.0171 0.0103 'International Tables Vol C Tables 4.2.6.8 and 6.1.1.4'
N N 0.0061 0.0033 'International Tables Vol C Tables 4.2.6.8 and 6.1.1.4'
O O 0.0106 0.0060 'International Tables Vol C Tables 4.2.6.8 and 6.1.1.4'

loop_
_geom_angle_atom_site_label_1
_geom_angle_atom_site_label_2
_geom_angle_atom_site_label_3
_geom_angle
_geom_angle_site_symmetry_1
_geom_angle_site_symmetry_3
C29 O5 H5 109.5 . .
C28 O2 H2 109.5 . .
C3 O1 H1 109.5 . .
C7 N8 C8 107.40(15) . .
C7 N10 C22 127.61(16) . .
C7 N10 C9 107.15(14) . .
C9 N10 C22 123.33(15) . .
C26 C25 H25 120.1 . .
C24 C25 H25 120.1 . .
C24 C25 C26 119.82(16) . .
C15 C10 C8 119.78(18) . .
C11 C10 C8 122.40(17) . .
C11 C10 C15 117.79(17) . .
C25 C26 C28 118.69(16) . .
C27 C26 C25 120.20(17) . .
C27 C26 C28 121.09(16) . .
C24 C23 H23 120.1 . .
C22 C23 H23 120.1 . .
C22 C23 C24 119.75(17) . .
C3 C4 C7 118.46(16) . .
C5 C4 C7 123.05(18) . .
C5 C4 C3 118.47(18) . .
C26 C27 H27 120.3 . .
C22 C27 C26 119.41(17) . .
C22 C27 H27 120.3 . .
C25 C24 C29 122.55(16) . .
C23 C24 C25 119.96(17) . .
C23 C24 C29 117.50(17) . .
C23 C22 N10 119.55(16) . .
C27 C22 N10 119.64(16) . .
C27 C22 C23 120.78(16) . .
N8 C7 N10 110.29(17) . .
N8 C7 C4 122.88(17) . .
N10 C7 C4 126.83(16) . .
N8 C8 C10 120.18(16) . .
C9 C8 N8 109.46(16) . .
C9 C8 C10 130.29(18) . .
N10 C9 C16 121.23(14) . .
C8 C9 N10 105.70(16) . .
C8 C9 C16 133.01(17) . .
O3 C28 O2 123.84(18) . .
O3 C28 C26 122.90(17) . .
O2 C28 C26 113.25(15) . .
O1 C3 C4 122.56(18) . .
O1 C3 C2 118.07(18) . .
C2 C3 C4 119.35(18) . .
O5 C29 C24 114.55(17) . .
O4 C29 O5 123.11(18) . .
O4 C29 C24 122.34(17) . .
C4 C5 H5A 120.2 . .
C6 C5 C4 119.55(19) . .
C6 C5 H5A 120.2 . .
C21 C16 C9 120.58(18) . .
C21 C16 C17 118.29(19) . .
C17 C16 C9 121.12(17) . .
C10 C15 H15 119.3 . .
C14 C15 C10 121.4(2) . .
C14 C15 H15 119.3 . .
F1 C6 C5 118.47(19) . .
F1 C6 C1 118.97(19) . .
C5 C6 C1 122.56(19) . .
C16 C21 H21 119.3 . .
C16 C21 C20 121.4(2) . .
C20 C21 H21 119.3 . .
C13 C12 H12 120.5 . .
C13 C12 C11 119.0(2) . .
C11 C12 H12 120.5 . .
C6 C1 H1A 120.9 . .
C2 C1 C6 118.3(2) . .
C2 C1 H1A 120.9 . .
C3 C2 H2A 119.3 . .
C1 C2 C3 121.4(2) . .
C1 C2 H2A 119.3 . .
F2 C13 C12 119.3(2) . .
F2 C13 C14 118.77(18) . .
C12 C13 C14 121.97(18) . .
C10 C11 H11 119.3 . .
C12 C11 C10 121.34(19) . .
C12 C11 H11 119.3 . .
C15 C14 C13 118.46(19) . .
C15 C14 H14 120.8 . .
C13 C14 H14 120.8 . .
F3 C19 C18 118.8(2) . .
C20 C19 F3 118.6(2) . .
C20 C19 C18 122.6(2) . .
C16 C17 H17 119.6 . .
C18 C17 C16 120.8(2) . .
C18 C17 H17 119.6 . .
C19 C18 C17 118.7(2) . .
C19 C18 H18 120.6 . .
C17 C18 H18 120.6 . .
C21 C20 H20 120.9 . .
C19 C20 C21 118.1(2) . .
C19 C20 H20 120.9 . .
C30 O6 H6 109.5 . .
O6 C30 H30A 109.5 . .
O6 C30 H30B 109.5 . .
O6 C30 H30C 109.5 . .
H30A C30 H30B 109.5 . .
H30A C30 H30C 109.5 . .
H30B C30 H30C 109.5 . .

loop_
_geom_bond_atom_site_label_1
_geom_bond_atom_site_label_2
_geom_bond_distance
_geom_bond_site_symmetry_2
O5 H5 0.8200 .
O5 C29 1.320(2) .
O3 C28 1.214(2) .
F1 C6 1.362(2) .
O2 H2 0.8200 .
O2 C28 1.328(2) .
F2 C13 1.358(2) .
O1 H1 0.8200 .
O1 C3 1.356(2) .
O4 C29 1.214(2) .
N8 C7 1.321(2) .
N8 C8 1.382(2) .
N10 C22 1.441(2) .
N10 C7 1.376(2) .
N10 C9 1.401(2) .
C25 H25 0.9300 .
C25 C26 1.392(3) .
C25 C24 1.388(3) .
C10 C8 1.474(3) .
C10 C15 1.397(3) .
C10 C11 1.391(3) .
C26 C27 1.390(2) .
C26 C28 1.488(3) .
C23 H23 0.9300 .
C23 C24 1.388(2) .
C23 C22 1.385(3) .
C4 C7 1.464(3) .
C4 C3 1.416(3) .
C4 C5 1.400(3) .
C27 H27 0.9300 .
C27 C22 1.382(3) .
C24 C29 1.487(3) .
F3 C19 1.362(3) .
C8 C9 1.373(2) .
C9 C16 1.477(3) .
C3 C2 1.388(3) .
C5 H5A 0.9300 .
C5 C6 1.370(3) .
C16 C21 1.380(3) .
C16 C17 1.389(3) .
C15 H15 0.9300 .
C15 C14 1.381(3) .
C6 C1 1.376(3) .
C21 H21 0.9300 .
C21 C20 1.387(3) .
C12 H12 0.9300 .
C12 C13 1.364(3) .
C12 C11 1.383(3) .
C1 H1A 0.9300 .
C1 C2 1.375(3) .
C2 H2A 0.9300 .
C13 C14 1.382(3) .
C11 H11 0.9300 .
C14 H14 0.9300 .
C19 C18 1.362(3) .
C19 C20 1.361(3) .
C17 H17 0.9300 .
C17 C18 1.382(3) .
C18 H18 0.9300 .
C20 H20 0.9300 .
O6 H6 0.8200 .
O6 C30 1.402(2) .
C30 H30A 0.9600 .
C30 H30B 0.9600 .
C30 H30C 0.9600 .

loop_
_geom_torsion_atom_site_label_1
_geom_torsion_atom_site_label_2
_geom_torsion_atom_site_label_3
_geom_torsion_atom_site_label_4
_geom_torsion
_geom_torsion_site_symmetry_1
_geom_torsion_site_symmetry_2
_geom_torsion_site_symmetry_3
_geom_torsion_site_symmetry_4
F1 C6 C1 C2 176.14(18) . . . .
F2 C13 C14 C15 177.03(17) . . . .
O1 C3 C2 C1 -176.84(18) . . . .
N8 C8 C9 N10 0.20(19) . . . .
N8 C8 C9 C16 177.54(19) . . . .
N10 C9 C16 C21 93.9(2) . . . .
N10 C9 C16 C17 -84.8(2) . . . .
C25 C26 C27 C22 -1.8(3) . . . .
C25 C26 C28 O3 4.7(3) . . . .
C25 C26 C28 O2 -175.89(17) . . . .
C25 C24 C29 O5 -3.1(3) . . . .
C25 C24 C29 O4 176.0(2) . . . .
C10 C8 C9 N10 -176.66(17) . . . .
C10 C8 C9 C16 0.7(3) . . . .
C10 C15 C14 C13 0.8(3) . . . .
C26 C25 C24 C23 2.3(3) . . . .
C26 C25 C24 C29 -177.32(17) . . . .
C26 C27 C22 N10 178.72(16) . . . .
C26 C27 C22 C23 0.8(3) . . . .
C23 C24 C29 O5 177.30(16) . . . .
C23 C24 C29 O4 -3.6(3) . . . .
C4 C3 C2 C1 4.4(3) . . . .
C4 C5 C6 F1 -177.90(17) . . . .
C4 C5 C6 C1 2.5(3) . . . .
C27 C26 C28 O3 -173.95(18) . . . .
C27 C26 C28 O2 5.5(3) . . . .
C24 C25 C26 C27 0.3(3) . . . .
C24 C25 C26 C28 -178.37(17) . . . .
C24 C23 C22 N10 -176.18(17) . . . .
C24 C23 C22 C27 1.7(3) . . . .
C22 N10 C7 N8 -164.35(16) . . . .
C22 N10 C7 C4 14.6(3) . . . .
C22 N10 C9 C8 165.11(16) . . . .
C22 N10 C9 C16 -12.6(3) . . . .
C22 C23 C24 C25 -3.3(3) . . . .
C22 C23 C24 C29 176.36(17) . . . .
F3 C19 C18 C17 -179.5(2) . . . .
F3 C19 C20 C21 178.69(18) . . . .
C7 N8 C8 C10 177.10(16) . . . .
C7 N8 C8 C9 -0.1(2) . . . .
C7 N10 C22 C23 -130.0(2) . . . .
C7 N10 C22 C27 52.1(3) . . . .
C7 N10 C9 C8 -0.19(18) . . . .
C7 N10 C9 C16 -177.93(17) . . . .
C7 C4 C3 O1 -3.3(3) . . . .
C7 C4 C3 C2 175.32(17) . . . .
C7 C4 C5 C6 -178.73(18) . . . .
C8 N8 C7 N10 0.0(2) . . . .
C8 N8 C7 C4 -178.98(16) . . . .
C8 C10 C15 C14 -176.62(17) . . . .
C8 C10 C11 C12 175.52(18) . . . .
C8 C9 C16 C21 -83.1(3) . . . .
C8 C9 C16 C17 98.2(3) . . . .
C9 N10 C22 C23 67.9(2) . . . .
C9 N10 C22 C27 -110.0(2) . . . .
C9 N10 C7 N8 0.13(19) . . . .
C9 N10 C7 C4 179.06(17) . . . .
C9 C16 C21 C20 -179.11(18) . . . .
C9 C16 C17 C18 178.29(19) . . . .
C28 C26 C27 C22 176.78(17) . . . .
C3 C4 C7 N8 22.3(3) . . . .
C3 C4 C7 N10 -156.47(18) . . . .
C3 C4 C5 C6 2.8(3) . . . .
C5 C4 C7 N8 -156.18(18) . . . .
C5 C4 C7 N10 25.0(3) . . . .
C5 C4 C3 O1 175.24(17) . . . .
C5 C4 C3 C2 -6.1(3) . . . .
C5 C6 C1 C2 -4.2(3) . . . .
C16 C21 C20 C19 0.9(3) . . . .
C16 C17 C18 C19 0.7(3) . . . .
C15 C10 C8 N8 -6.9(3) . . . .
C15 C10 C8 C9 169.71(19) . . . .
C15 C10 C11 C12 -2.5(3) . . . .
C6 C1 C2 C3 0.7(3) . . . .
C21 C16 C17 C18 -0.5(3) . . . .
C12 C13 C14 C15 -2.1(3) . . . .
C13 C12 C11 C10 1.3(3) . . . .
C11 C10 C8 N8 175.14(18) . . . .
C11 C10 C8 C9 -8.3(3) . . . .
C11 C10 C15 C14 1.5(3) . . . .
C11 C12 C13 F2 -178.04(17) . . . .
C11 C12 C13 C14 1.1(3) . . . .
C17 C16 C21 C20 -0.4(3) . . . .
C18 C19 C20 C21 -0.8(3) . . . .
C20 C19 C18 C17 0.0(4) . . . .
